data_7132541
loop_
_publ_author_name
'O'Reilly, Andrea'
'Gardiner, Michael G.'
'McMullin, Claire L.'
'Fulton, J. Robin'
'Coles, Martyn P.'

_publ_section_title
;
 Aluminyl derived ethene functionalization with heteroallenes, leading to
 an intramolecular ligand rearrangement.
;
_journal_issue 7
_journal_name_full 'Chemical communications (Cambridge, England)'
_journal_page_first 881
_journal_page_last 884
_journal_paper_doi 10.1039/d3cc05785b
_journal_volume 60
_journal_year 2024
_chemical_formula_moiety 'C78 H138 Al2 K2 N8 O3 Si4, C7 H8'
_chemical_formula_sum 'C85 H146 Al2 K2 N8 O3 Si4'
_chemical_formula_weight 1572.61
_space_group_IT_number 14
_space_group_name_Hall '-P 2ybc'
_space_group_name_H-M_alt 'P 1 21/c 1'
_symmetry_cell_setting monoclinic
_symmetry_Int_Tables_number 14
_symmetry_space_group_name_Hall '-P 2ybc'
_symmetry_space_group_name_H-M 'P 1 21/c 1'
_atom_sites_solution_hydrogens mixed
_audit_conform_dict_location ftp://ftp.iucr.org/pub/cif_core.dic
_audit_conform_dict_name cif_core.dic
_audit_conform_dict_version 2.4.3
_audit_creation_date 2022-06-13T13:49:24-00:00
_audit_creation_method 'WinGX routine CIF_UPDATE'
_audit_update_record
;
2023-11-26 deposited with the CCDC.	2023-12-19 downloaded from the CCDC.
;
_cell_angle_alpha 90
_cell_angle_beta 98.7193(9)
_cell_angle_gamma 90
_cell_formula_units_Z 4
_cell_length_a 21.7767(2)
_cell_length_b 16.40993(13)
_cell_length_c 25.5079(2)
_cell_measurement_reflns_used 53443
_cell_measurement_temperature 120.00(10)
_cell_measurement_theta_max 73.599
_cell_measurement_theta_min 3.953
_cell_measurement_wavelength 1.54184
_cell_volume 9010.01(13)
_computing_cell_refinement 'CrysAlisPro 1.171.40.53 (Rigaku OD, 2019)'
_computing_data_collection 'CrysAlisPro 1.171.40.53 (Rigaku OD, 2019)'
_computing_data_reduction 'CrysAlisPro 1.171.40.53 (Rigaku OD, 2019)'
_computing_molecular_graphics 'Ortep for Windows (Farrugia, 2012)'
_computing_publication_material 'WinGX publication routines (Farrugia, 2012)'
_computing_structure_refinement 'SHELXL-2014/6 (Sheldrick, 2014)'
_diffrn_ambient_temperature 120.00(10)
_diffrn_detector 'CCD plate'
_diffrn_detector_area_resol_mean 8.0856
_diffrn_measured_fraction_theta_full 0.9814
_diffrn_measured_fraction_theta_max 0.9917
_diffrn_measurement_device 'four-circle diffractometer'
_diffrn_measurement_device_type 'SuperNova, Dual, Cu at home/near, EosS2'
_diffrn_measurement_method '\w scans'
_diffrn_orient_matrix_type 'CrysAlisPro convention (1999,Acta A55,543-557)'
_diffrn_orient_matrix_UB_11 -0.0318283
_diffrn_orient_matrix_UB_12 -0.0426985
_diffrn_orient_matrix_UB_13 -0.0507407
_diffrn_orient_matrix_UB_21 0.0639513
_diffrn_orient_matrix_UB_22 -0.0155555
_diffrn_orient_matrix_UB_23 -0.0169291
_diffrn_orient_matrix_UB_31 0.0042675
_diffrn_orient_matrix_UB_32 -0.0821207
_diffrn_orient_matrix_UB_33 0.029562
_diffrn_radiation_monochromator mirror
_diffrn_radiation_probe x-ray
_diffrn_radiation_type 'Cu K\a'
_diffrn_radiation_wavelength 1.54184
_diffrn_reflns_av_R_equivalents 0.0352
_diffrn_reflns_av_unetI/netI 0.0472
_diffrn_reflns_Laue_measured_fraction_full 1
_diffrn_reflns_Laue_measured_fraction_max 0.992
_diffrn_reflns_limit_h_max 26
_diffrn_reflns_limit_h_min -26
_diffrn_reflns_limit_k_max 20
_diffrn_reflns_limit_k_min -20
_diffrn_reflns_limit_l_max 31
_diffrn_reflns_limit_l_min -31
_diffrn_reflns_number 122864
_diffrn_reflns_point_group_measured_fraction_full 1
_diffrn_reflns_point_group_measured_fraction_max 0.992
_diffrn_reflns_theta_full 74.3338
_diffrn_reflns_theta_max 73.7443
_diffrn_reflns_theta_min 3.6679
_diffrn_source 'micro-focus sealed X-ray tube'
_exptl_absorpt_coefficient_mu 2.004
_exptl_absorpt_correction_T_max 1
_exptl_absorpt_correction_T_min 0.456
_exptl_absorpt_correction_type gaussian
_exptl_absorpt_process_details
;
        CrysAlisPro 1.171.40.53 (Rigaku Oxford Diffraction, 2019)
Numerical absorption correction based on gaussian integration over
                        a multifaceted crystal model
        Empirical absorption correction using spherical harmonics,
 implemented in SCALE3 ABSPACK scaling algorithm.
;
_exptl_crystal_colour 'light colourless'
_exptl_crystal_density_diffrn 1.159
_exptl_crystal_density_method 'not measured'
_exptl_crystal_description block
_exptl_crystal_F_000 3424
_exptl_crystal_size_max 0.265
_exptl_crystal_size_mid 0.26
_exptl_crystal_size_min 0.193
_refine_diff_density_max 1.252
_refine_diff_density_min -0.628
_refine_diff_density_rms 0.054
_refine_ls_extinction_method none
_refine_ls_goodness_of_fit_ref 1.059
_refine_ls_hydrogen_treatment mixed
_refine_ls_matrix_type full
_refine_ls_number_constraints 0
_refine_ls_number_parameters 1019
_refine_ls_number_reflns 18081
_refine_ls_number_restraints 2
_refine_ls_restrained_S_all 1.06
_refine_ls_R_factor_all 0.0468
_refine_ls_R_factor_gt 0.0432
_refine_ls_shift/su_max 0.004
_refine_ls_shift/su_mean 0
_refine_ls_structure_factor_coef Fsqd
_refine_ls_weighting_details 'w=1/[\s^2^(Fo^2^)+(0.0568P)^2^+6.9976P] where P=(Fo^2^+2Fc^2^)/3'
_refine_ls_weighting_scheme calc
_refine_ls_wR_factor_gt 0.1142
_refine_ls_wR_factor_ref 0.1172
_reflns_number_gt 16660
_reflns_number_total 18081
_reflns_threshold_expression 'I > 2\s(I)'
_cod_data_source_file d3cc05785b2.cif
_cod_data_source_block Compound2-2-Et2O
_cod_depositor_comments 'Adding full bibliography for 7132539--7132541.cif.'
_cod_original_cell_volume 9010.03(14)
_cod_database_code 7132541

loop_
_symmetry_equiv_pos_as_xyz
'x, y, z'
'-x, y+1/2, -z+1/2'
'-x, -y, -z'
'x, -y-1/2, z-1/2'

loop_
_atom_site_label
_atom_site_type_symbol
_atom_site_fract_x
_atom_site_fract_y
_atom_site_fract_z
_atom_site_U_iso_or_equiv
_atom_site_adp_type
_atom_site_occupancy
_atom_site_calc_flag
_atom_site_disorder_assembly
_atom_site_disorder_group
K1 K 0.35370(2) 1.00493(2) 0.11464(2) 0.02389(9) Uani 1 d . .
K2 K 0.29033(2) 1.48815(3) 0.08963(2) 0.03822(11) Uani 1 d . .
Si1 Si 0.34298(2) 1.15398(3) 0.32251(2) 0.02234(10) Uani 1 d . .
Si2 Si 0.20426(2) 1.16743(3) 0.32109(2) 0.02209(10) Uani 1 d . .
Si3 Si 0.34439(2) 0.85201(3) -0.10147(2) 0.01784(9) Uani 1 d . .
Si4 Si 0.20587(2) 0.83013(3) -0.13559(2) 0.01866(10) Uani 1 d . .
Al1 Al 0.25556(2) 1.17397(3) 0.21468(2) 0.01615(10) Uani 1 d . .
Al2 Al 0.25759(2) 0.82479(3) -0.01639(2) 0.01562(10) Uani 1 d . .
O1 O 0.27817(6) 1.19241(8) 0.33608(5) 0.0236(3) Uani 1 d . .
O2 O 0.28076(5) 0.80995(8) -0.13150(5) 0.0209(2) Uani 1 d . .
O3 O 0.41837(7) 1.44065(10) 0.08401(6) 0.0384(3) Uani 1 d . .
N1 N 0.32830(6) 1.13090(9) 0.25607(5) 0.0180(3) Uani 1 d . .
N2 N 0.18866(6) 1.16849(9) 0.25296(6) 0.0193(3) Uani 1 d . .
N3 N 0.26017(7) 1.27938(8) 0.18195(6) 0.0204(3) Uani 1 d . .
N4 N 0.22316(9) 1.34563(10) 0.10162(7) 0.0349(4) Uani 1 d . .
N5 N 0.32861(6) 0.87399(8) -0.03907(5) 0.0171(3) Uani 1 d . .
N6 N 0.19034(6) 0.82782(8) -0.07158(6) 0.0177(3) Uani 1 d . .
N7 N 0.26966(6) 0.71941(8) 0.01749(6) 0.0188(3) Uani 1 d . .
N8 N 0.25373(8) 0.65134(9) 0.09554(6) 0.0260(3) Uani 1 d . .
C1 C 0.37424(7) 1.08244(10) 0.23624(6) 0.0185(3) Uani 1 d . .
C2 C 0.37397(8) 0.99575(11) 0.24089(7) 0.0213(3) Uani 1 d . .
C3 C 0.42259(9) 0.95004(12) 0.22550(7) 0.0266(4) Uani 1 d . .
H3 H 0.4224 0.8925 0.2295 0.032 Uiso 1 calc . .
C4 C 0.47106(9) 0.98651(13) 0.20463(8) 0.0294(4) Uani 1 d . .
H4 H 0.5042 0.9547 0.1953 0.035 Uiso 1 calc . .
C5 C 0.47008(8) 1.07002(13) 0.19771(7) 0.0274(4) Uani 1 d . .
H5 H 0.5023 1.0952 0.1823 0.033 Uiso 1 calc . .
C6 C 0.42293(8) 1.11864(11) 0.21278(7) 0.0226(3) Uani 1 d . .
C7 C 0.32043(9) 0.94896(11) 0.25839(7) 0.0247(4) Uani 1 d . .
H7 H 0.2936 0.9883 0.2745 0.03 Uiso 1 calc . .
C8 C 0.34079(11) 0.88118(13) 0.29884(9) 0.0371(5) Uani 1 d . .
H8A H 0.3042 0.8585 0.3117 0.056 Uiso 1 calc . .
H8B H 0.3692 0.9038 0.3288 0.056 Uiso 1 calc . .
H8C H 0.3619 0.8381 0.2819 0.056 Uiso 1 calc . .
C9 C 0.28172(9) 0.91046(12) 0.20939(8) 0.0290(4) Uani 1 d . .
H9A H 0.2473 0.8794 0.2202 0.043 Uiso 1 calc . .
H9B H 0.308 0.8739 0.192 0.043 Uiso 1 calc . .
H9C H 0.2651 0.9535 0.1846 0.043 Uiso 1 calc . .
C10 C 0.42567(9) 1.20947(12) 0.20262(8) 0.0281(4) Uani 1 d . .
H10 H 0.3916 1.236 0.2186 0.034 Uiso 1 calc . .
C11 C 0.41467(10) 1.22754(13) 0.14299(9) 0.0338(4) Uani 1 d . .
H11A H 0.4202 1.286 0.1373 0.051 Uiso 1 calc . .
H11B H 0.3723 1.2116 0.1279 0.051 Uiso 1 calc . .
H11C H 0.4445 1.1967 0.1256 0.051 Uiso 1 calc . .
C12 C 0.48734(10) 1.24752(15) 0.22798(10) 0.0408(5) Uani 1 d . .
H12A H 0.4849 1.3069 0.2243 0.061 Uiso 1 calc . .
H12B H 0.521 1.2269 0.2102 0.061 Uiso 1 calc . .
H12C H 0.4955 1.2331 0.2657 0.061 Uiso 1 calc . .
C13 C 0.40596(9) 1.23051(14) 0.34038(8) 0.0353(5) Uani 1 d . .
H13A H 0.4464 1.2045 0.3401 0.053 Uiso 1 calc . .
H13B H 0.4038 1.2521 0.3759 0.053 Uiso 1 calc . .
H13C H 0.4008 1.2751 0.3146 0.053 Uiso 1 calc . .
C14 C 0.36617(11) 1.06548(15) 0.36731(8) 0.0375(5) Uani 1 d . .
H14A H 0.4008 1.0365 0.3552 0.056 Uiso 1 calc . .
H14B H 0.3308 1.0284 0.3666 0.056 Uiso 1 calc . .
H14C H 0.3791 1.0852 0.4036 0.056 Uiso 1 calc . .
C15 C 0.16205(10) 1.24225(15) 0.35741(8) 0.0362(5) Uani 1 d . .
H15A H 0.1173 1.2321 0.3493 0.054 Uiso 1 calc . .
H15B H 0.1711 1.2976 0.3464 0.054 Uiso 1 calc . .
H15C H 0.1756 1.2364 0.3956 0.054 Uiso 1 calc . .
C16 C 0.19255(11) 1.06576(14) 0.35099(8) 0.0361(5) Uani 1 d . .
H16A H 0.148 1.0538 0.3472 0.054 Uiso 1 calc . .
H16B H 0.2102 1.0664 0.3887 0.054 Uiso 1 calc . .
H16C H 0.2134 1.0237 0.3328 0.054 Uiso 1 calc . .
C17 C 0.12400(8) 1.16062(11) 0.22958(7) 0.0216(3) Uani 1 d . .
C18 C 0.09893(8) 1.08426(11) 0.21112(7) 0.0241(4) Uani 1 d . .
C19 C 0.03546(9) 1.07701(13) 0.19230(9) 0.0348(4) Uani 1 d . .
H19 H 0.0192 1.0254 0.1804 0.042 Uiso 1 calc . .
C20 C -0.00400(10) 1.14266(15) 0.19057(10) 0.0421(5) Uani 1 d . .
H20 H -0.0472 1.1364 0.1783 0.05 Uiso 1 calc . .
C21 C 0.02001(9) 1.21758(14) 0.20694(10) 0.0376(5) Uani 1 d . .
H21 H -0.007 1.2633 0.2052 0.045 Uiso 1 calc . .
C22 C 0.08302(9) 1.22828(12) 0.22596(8) 0.0273(4) Uani 1 d . .
C23 C 0.13721(8) 1.00770(11) 0.20780(7) 0.0237(4) Uani 1 d . .
H23 H 0.1819 1.0212 0.2198 0.028 Uiso 1 calc . .
C24 C 0.11859(10) 0.93905(13) 0.24264(9) 0.0344(4) Uani 1 d . .
H24A H 0.1459 0.8921 0.2407 0.052 Uiso 1 calc . .
H24B H 0.0755 0.9231 0.2302 0.052 Uiso 1 calc . .
H24C H 0.1224 0.9579 0.2794 0.052 Uiso 1 calc . .
C25 C 0.12980(9) 0.97890(12) 0.14991(8) 0.0300(4) Uani 1 d . .
H25A H 0.1586 0.9339 0.1469 0.045 Uiso 1 calc . .
H25B H 0.139 1.0241 0.1272 0.045 Uiso 1 calc . .
H25C H 0.0871 0.9603 0.1387 0.045 Uiso 1 calc . .
C26 C 0.10474(9) 1.31492(12) 0.23830(9) 0.0316(4) Uani 1 d . .
H26 H 0.1476 1.3127 0.2589 0.038 Uiso 1 calc . .
C27 C 0.06331(11) 1.36297(15) 0.27103(11) 0.0435(5) Uani 1 d . .
H27A H 0.084 1.4139 0.2834 0.065 Uiso 1 calc . .
H27B H 0.0559 1.3303 0.3016 0.065 Uiso 1 calc . .
H27C H 0.0236 1.3753 0.2489 0.065 Uiso 1 calc . .
C28 C 0.10791(11) 1.36007(15) 0.18662(11) 0.0449(6) Uani 1 d . .
H28A H 0.1256 1.4144 0.1945 0.067 Uiso 1 calc . .
H28B H 0.066 1.3653 0.1666 0.067 Uiso 1 calc . .
H28C H 0.1342 1.3296 0.1655 0.067 Uiso 1 calc . .
C29 C 0.24732(8) 1.12808(10) 0.14242(7) 0.0202(3) Uani 1 d . .
H29A H 0.2885(11) 1.1291(14) 0.1329(9) 0.025(5) Uiso 1 d . .
H29B H 0.2289(10) 1.0732(14) 0.1341(9) 0.023(5) Uiso 1 d . .
C30 C 0.20937(10) 1.19481(11) 0.11024(8) 0.0267(4) Uani 1 d . .
H30A H 0.2145(12) 1.1905(16) 0.0756(11) 0.038(7) Uiso 1 d . .
H30B H 0.1645(12) 1.1895(15) 0.1131(10) 0.033(6) Uiso 1 d . .
C31 C 0.23203(9) 1.27944(11) 0.13015(7) 0.0255(4) Uani 1 d . .
C32 C 0.27490(9) 1.36066(10) 0.20499(7) 0.0244(4) Uani 1 d . .
H32 H 0.2422 1.3993 0.1882 0.029 Uiso 1 calc . .
C33 C 0.33762(10) 1.39233(12) 0.19418(9) 0.0320(4) Uani 1 d . .
H33A H 0.34 1.4512 0.2005 0.048 Uiso 1 calc . .
H33B H 0.3421 1.3811 0.1572 0.048 Uiso 1 calc . .
H33C H 0.371 1.365 0.2178 0.048 Uiso 1 calc . .
C34 C 0.27482(9) 1.36273(12) 0.26454(8) 0.0300(4) Uani 1 d . .
H34A H 0.2846 1.418 0.2778 0.045 Uiso 1 calc . .
H34B H 0.3061 1.3246 0.282 0.045 Uiso 1 calc . .
H34C H 0.2337 1.3469 0.2722 0.045 Uiso 1 calc . .
C38 C 0.37090(7) 0.92634(10) -0.00650(6) 0.0175(3) Uani 1 d . .
C39 C 0.41966(8) 0.89465(10) 0.03141(7) 0.0193(3) Uani 1 d . .
C40 C 0.46398(8) 0.94689(11) 0.05880(7) 0.0224(3) Uani 1 d . .
H40 H 0.4968 0.9246 0.0834 0.027 Uiso 1 calc . .
C41 C 0.46140(8) 1.03014(11) 0.05103(7) 0.0238(4) Uani 1 d . .
H41 H 0.493 1.0646 0.0688 0.029 Uiso 1 calc . .
C42 C 0.41173(8) 1.06256(11) 0.01672(7) 0.0226(3) Uani 1 d . .
H42 H 0.4086 1.12 0.0125 0.027 Uiso 1 calc . .
C43 C 0.36628(8) 1.01270(10) -0.01170(6) 0.0191(3) Uani 1 d . .
C44 C 0.42534(8) 0.80431(11) 0.04399(7) 0.0228(3) Uani 1 d . .
H44 H 0.3909 0.7754 0.0209 0.027 Uiso 1 calc . .
C45 C 0.48712(9) 0.76938(12) 0.03207(8) 0.0294(4) Uani 1 d . .
H45A H 0.4886 0.7107 0.0395 0.044 Uiso 1 calc . .
H45B H 0.5217 0.7965 0.0545 0.044 Uiso 1 calc . .
H45C H 0.4905 0.7786 -0.0053 0.044 Uiso 1 calc . .
C46 C 0.41852(9) 0.78762(12) 0.10201(8) 0.0300(4) Uani 1 d . .
H46A H 0.4233 0.7291 0.1092 0.045 Uiso 1 calc . .
H46B H 0.3774 0.8054 0.1085 0.045 Uiso 1 calc . .
H46C H 0.4506 0.8177 0.1254 0.045 Uiso 1 calc . .
C47 C 0.31117(8) 1.05476(10) -0.04447(7) 0.0226(3) Uani 1 d . .
H47 H 0.2864 1.0129 -0.0671 0.027 Uiso 1 calc . .
C48 C 0.27000(9) 1.09165(12) -0.00700(8) 0.0276(4) Uani 1 d . .
H48A H 0.2341 1.1184 -0.0278 0.041 Uiso 1 calc . .
H48B H 0.2939 1.1318 0.0161 0.041 Uiso 1 calc . .
H48C H 0.2556 1.0484 0.0147 0.041 Uiso 1 calc . .
C49 C 0.32965(10) 1.12230(12) -0.08073(8) 0.0304(4) Uani 1 d . .
H49A H 0.2929 1.1402 -0.105 0.046 Uiso 1 calc . .
H49B H 0.3608 1.1013 -0.1012 0.046 Uiso 1 calc . .
H49C H 0.347 1.1685 -0.0591 0.046 Uiso 1 calc . .
C50 C 0.40931(8) 0.77776(12) -0.10368(7) 0.0255(4) Uani 1 d . .
H50A H 0.4492 0.8053 -0.0931 0.038 Uiso 1 calc . .
H50B H 0.4073 0.7565 -0.1398 0.038 Uiso 1 calc . .
H50C H 0.4054 0.7326 -0.0793 0.038 Uiso 1 calc . .
C51 C 0.36511(9) 0.94067(12) -0.14122(7) 0.0267(4) Uani 1 d . .
H51A H 0.4004 0.9699 -0.1212 0.04 Uiso 1 calc . .
H51B H 0.3294 0.9775 -0.1485 0.04 Uiso 1 calc . .
H51C H 0.3764 0.9212 -0.1748 0.04 Uiso 1 calc . .
C52 C 0.16661(9) 0.75136(12) -0.18140(8) 0.0283(4) Uani 1 d . .
H52A H 0.1215 0.756 -0.1829 0.042 Uiso 1 calc . .
H52B H 0.1802 0.6971 -0.1685 0.042 Uiso 1 calc . .
H52C H 0.1775 0.7595 -0.2169 0.042 Uiso 1 calc . .
C53 C 0.19134(9) 0.92995(12) -0.17062(8) 0.0290(4) Uani 1 d . .
H53A H 0.1465 0.9383 -0.1803 0.043 Uiso 1 calc . .
H53B H 0.2109 0.9297 -0.2028 0.043 Uiso 1 calc . .
H53C H 0.209 0.9741 -0.1472 0.043 Uiso 1 calc . .
C54 C 0.12563(8) 0.83056(10) -0.06392(7) 0.0200(3) Uani 1 d . .
C55 C 0.09544(8) 0.90550(11) -0.05704(7) 0.0225(3) Uani 1 d . .
C56 C 0.03162(9) 0.90671(12) -0.05536(9) 0.0307(4) Uani 1 d . .
H56 H 0.0118 0.9574 -0.0514 0.037 Uiso 1 calc . .
C57 C -0.00349(9) 0.83629(13) -0.05929(10) 0.0358(5) Uani 1 d . .
H57 H -0.0471 0.8385 -0.0594 0.043 Uiso 1 calc . .
C58 C 0.02597(9) 0.76279(13) -0.06300(9) 0.0327(4) Uani 1 d . .
H58 H 0.0024 0.7139 -0.0644 0.039 Uiso 1 calc . .
C59 C 0.08967(8) 0.75807(11) -0.06485(8) 0.0254(4) Uani 1 d . .
C60 C 0.12883(8) 0.98690(11) -0.04900(7) 0.0230(3) Uani 1 d . .
H60 H 0.174 0.978 -0.0503 0.028 Uiso 1 calc . .
C61 C 0.10374(11) 1.04902(13) -0.09176(10) 0.0382(5) Uani 1 d . .
H61A H 0.1285 1.099 -0.0867 0.057 Uiso 1 calc . .
H61B H 0.0603 1.0615 -0.0891 0.057 Uiso 1 calc . .
H61C H 0.1063 1.0262 -0.1269 0.057 Uiso 1 calc . .
C62 C 0.12153(10) 1.02136(13) 0.00559(9) 0.0345(4) Uani 1 d . .
H62A H 0.1454 1.072 0.0118 0.052 Uiso 1 calc . .
H62B H 0.137 0.9816 0.0331 0.052 Uiso 1 calc . .
H62C H 0.0775 1.0325 0.0068 0.052 Uiso 1 calc . .
C63 C 0.11782(9) 0.67384(12) -0.06474(10) 0.0340(5) Uani 1 d . .
H63 H 0.1617 0.6797 -0.0715 0.041 Uiso 1 calc . .
C64 C 0.08370(11) 0.61731(13) -0.10747(11) 0.0435(6) Uani 1 d . .
H64A H 0.1069 0.5662 -0.1081 0.065 Uiso 1 calc . .
H64B H 0.0804 0.6439 -0.1422 0.065 Uiso 1 calc . .
H64C H 0.042 0.6057 -0.0994 0.065 Uiso 1 calc . .
C65 C 0.11925(12) 0.63396(15) -0.01072(12) 0.0523(7) Uani 1 d . .
H65A H 0.1396 0.5807 -0.0106 0.079 Uiso 1 calc . .
H65B H 0.0767 0.6268 -0.0034 0.079 Uiso 1 calc . .
H65C H 0.1424 0.6687 0.0167 0.079 Uiso 1 calc . .
C66 C 0.24980(8) 0.87110(10) 0.05341(7) 0.0214(3) Uani 1 d . .
H66A H 0.2938(13) 0.8841(16) 0.0685(10) 0.038(7) Uiso 1 d . .
H66B H 0.2256(11) 0.9206(15) 0.0572(10) 0.031(6) Uiso 1 d . .
C67 C 0.22738(9) 0.79932(11) 0.08383(7) 0.0236(3) Uani 1 d . .
H67A H 0.2348(10) 0.8054(14) 0.1204(9) 0.023(5) Uiso 1 d . .
H67B H 0.1811(12) 0.7990(15) 0.0773(9) 0.029(6) Uiso 1 d . .
C68 C 0.25191(8) 0.71754(10) 0.06687(7) 0.0209(3) Uani 1 d . .
C69 C 0.28764(8) 0.63999(10) -0.00239(7) 0.0216(3) Uani 1 d . .
H69 H 0.2577 0.5982 0.0071 0.026 Uiso 1 calc . .
C70 C 0.28511(9) 0.63830(11) -0.06238(8) 0.0277(4) Uani 1 d . .
H70A H 0.298 0.5845 -0.0733 0.042 Uiso 1 calc . .
H70B H 0.3132 0.6799 -0.0729 0.042 Uiso 1 calc . .
H70C H 0.2426 0.6495 -0.0796 0.042 Uiso 1 calc . .
C71 C 0.35312(9) 0.61381(11) 0.02264(8) 0.0281(4) Uani 1 d . .
H71A H 0.3839 0.6475 0.0084 0.042 Uiso 1 calc . .
H71B H 0.3596 0.5564 0.0143 0.042 Uiso 1 calc . .
H71C H 0.3578 0.6208 0.0612 0.042 Uiso 1 calc . .
C72 C 0.23105(11) 0.65603(12) 0.14717(8) 0.0339(4) Uani 1 d . .
H72 H 0.2055 0.7066 0.1478 0.041 Uiso 1 calc . .
C73 C 0.19021(14) 0.58247(15) 0.15420(11) 0.0491(6) Uani 1 d . .
H73A H 0.1571 0.5783 0.1236 0.074 Uiso 1 calc . .
H73B H 0.1717 0.5891 0.1867 0.074 Uiso 1 calc . .
H73C H 0.2155 0.5328 0.1568 0.074 Uiso 1 calc . .
C74 C 0.28613(14) 0.66119(18) 0.19175(9) 0.0507(6) Uani 1 d . .
H74A H 0.2709 0.6658 0.2259 0.076 Uiso 1 calc . .
H74B H 0.3113 0.7092 0.1864 0.076 Uiso 1 calc . .
H74C H 0.3116 0.612 0.1916 0.076 Uiso 1 calc . .
C75 C 0.47146(12) 1.48340(19) 0.10940(12) 0.0534(6) Uani 1 d . .
H75A H 0.4869 1.5203 0.0836 0.064 Uiso 1 calc . .
H75B H 0.5049 1.4441 0.1222 0.064 Uiso 1 calc . .
C76 C 0.45559(12) 1.53202(17) 0.15530(10) 0.0485(6) Uani 1 d . .
H76A H 0.4213 1.5693 0.1428 0.073 Uiso 1 calc . .
H76B H 0.492 1.5635 0.1711 0.073 Uiso 1 calc . .
H76C H 0.4431 1.495 0.182 0.073 Uiso 1 calc . .
C77 C 0.43398(13) 1.39069(16) 0.04257(11) 0.0469(6) Uani 1 d . .
H77A H 0.4657 1.3502 0.0572 0.056 Uiso 1 calc . .
H77B H 0.4515 1.4246 0.0164 0.056 Uiso 1 calc . .
C78 C 0.37647(14) 1.34762(17) 0.01599(11) 0.0512(6) Uani 1 d . .
H78A H 0.3582 1.3161 0.0424 0.077 Uiso 1 calc . .
H78B H 0.3875 1.3108 -0.0114 0.077 Uiso 1 calc . .
H78C H 0.3463 1.3879 -0.0004 0.077 Uiso 1 calc . .
C79 C 0.01325(12) 1.63550(16) 0.14506(11) 0.0475(6) Uani 1 d . .
C80 C 0.05022(15) 1.69949(18) 0.16469(13) 0.0582(7) Uani 1 d . .
H80 H 0.0718 1.697 0.1999 0.07 Uiso 1 calc . .
C81 C 0.0567(2) 1.7683(2) 0.13373(17) 0.0797(11) Uani 1 d . .
H81 H 0.084 1.8108 0.1479 0.096 Uiso 1 calc . .
C82 C 0.0251(2) 1.7758(2) 0.08413(17) 0.0849(12) Uani 1 d . .
H82 H 0.0292 1.823 0.0634 0.102 Uiso 1 calc . .
C83 C -0.0141(2) 1.7110(3) 0.06421(16) 0.0839(11) Uani 1 d . .
H83 H -0.0376 1.7149 0.0297 0.101 Uiso 1 calc . .
C84 C -0.01882(15) 1.6429(2) 0.09387(12) 0.0636(8) Uani 1 d . .
H84 H -0.0447 1.5994 0.0792 0.076 Uiso 1 calc . .
C85 C 0.00735(17) 1.5613(2) 0.17620(14) 0.0665(8) Uani 1 d . .
H85A H -0.0029 1.5151 0.1522 0.1 Uiso 1 calc . .
H85B H -0.0257 1.5688 0.1979 0.1 Uiso 1 calc . .
H85C H 0.0467 1.5507 0.1993 0.1 Uiso 1 calc . .
C35 C 0.17585(15) 1.34220(15) 0.05363(11) 0.0298(7) Uani 0.784(5) d A 1
H35 H 0.1504 1.2918 0.0555 0.036 Uiso 0.784(5) calc A 1
C36 C 0.20544(17) 1.3382(2) 0.00425(12) 0.0466(9) Uani 0.784(5) d A 1
H36A H 0.173 1.3349 -0.0268 0.07 Uiso 0.784(5) calc A 1
H36B H 0.232 1.2898 0.0056 0.07 Uiso 0.784(5) calc A 1
H36C H 0.2306 1.3871 0.0018 0.07 Uiso 0.784(5) calc A 1
C37 C 0.13226(15) 1.41688(18) 0.05202(12) 0.0424(8) Uani 0.784(5) d A 1
H37A H 0.0996 1.4127 0.0211 0.064 Uiso 0.784(5) calc A 1
H37B H 0.1563 1.4669 0.0494 0.064 Uiso 0.784(5) calc A 1
H37C H 0.1133 1.4184 0.0845 0.064 Uiso 0.784(5) calc A 1
C35A C 0.2013(7) 1.3349(9) 0.0406(7) 0.057(4) Uiso 0.216(5) d A 2
H35A H 0.215 1.2838 0.0243 0.068 Uiso 0.216(5) calc A 2
C36A C 0.2034(7) 1.4094(8) 0.0096(5) 0.055(3) Uiso 0.216(5) d A 2
H36D H 0.166 1.4129 -0.017 0.083 Uiso 0.216(5) calc A 2
H36E H 0.2402 1.4086 -0.0082 0.083 Uiso 0.216(5) calc A 2
H36F H 0.2053 1.4567 0.0332 0.083 Uiso 0.216(5) calc A 2
C37A C 0.1276(7) 1.3389(10) 0.0489(7) 0.066(4) Uiso 0.216(5) d A 2
H37D H 0.116 1.2875 0.0644 0.099 Uiso 0.216(5) calc A 2
H37E H 0.1015 1.3475 0.0146 0.099 Uiso 0.216(5) calc A 2
H37F H 0.1217 1.384 0.0728 0.099 Uiso 0.216(5) calc A 2

loop_
_atom_site_aniso_label
_atom_site_aniso_U_11
_atom_site_aniso_U_22
_atom_site_aniso_U_33
_atom_site_aniso_U_23
_atom_site_aniso_U_13
_atom_site_aniso_U_12
K1 0.02418(18) 0.02495(18) 0.02238(18) -0.00300(14) 0.00301(14) -0.00139(14)
K2 0.0538(3) 0.0221(2) 0.0419(2) 0.00797(17) 0.0171(2) 0.00249(18)
Si1 0.0184(2) 0.0293(2) 0.0178(2) -0.00518(18) -0.00230(16) 0.00426(18)
Si2 0.0190(2) 0.0281(2) 0.0191(2) -0.00255(18) 0.00292(17) 0.00047(18)
Si3 0.0140(2) 0.0218(2) 0.0175(2) -0.00168(16) 0.00183(15) -0.00133(16)
Si4 0.0148(2) 0.0224(2) 0.0179(2) -0.00177(16) -0.00034(16) -0.00031(16)
Al1 0.0151(2) 0.0157(2) 0.0169(2) -0.00075(17) -0.00011(17) -0.00015(17)
Al2 0.0154(2) 0.0143(2) 0.0170(2) 0.00001(17) 0.00174(17) -0.00045(17)
O1 0.0211(6) 0.0286(6) 0.0201(6) -0.0072(5) -0.0002(5) 0.0021(5)
O2 0.0163(6) 0.0260(6) 0.0200(6) -0.0051(5) 0.0016(4) -0.0003(5)
O3 0.0353(8) 0.0367(8) 0.0434(8) 0.0049(7) 0.0067(6) 0.0002(6)
N1 0.0154(6) 0.0197(7) 0.0184(6) -0.0019(5) 0.0004(5) 0.0022(5)
N2 0.0145(6) 0.0220(7) 0.0205(7) -0.0017(5) -0.0004(5) 0.0006(5)
N3 0.0214(7) 0.0160(7) 0.0223(7) -0.0003(5) -0.0019(5) -0.0015(5)
N4 0.0485(11) 0.0229(8) 0.0283(8) 0.0054(6) -0.0098(8) -0.0025(7)
N5 0.0156(6) 0.0170(6) 0.0180(6) -0.0008(5) 0.0004(5) -0.0018(5)
N6 0.0139(6) 0.0186(6) 0.0203(7) -0.0005(5) 0.0019(5) -0.0003(5)
N7 0.0186(7) 0.0159(6) 0.0217(7) 0.0004(5) 0.0029(5) 0.0003(5)
N8 0.0322(8) 0.0218(7) 0.0245(8) 0.0042(6) 0.0064(6) -0.0015(6)
C1 0.0155(7) 0.0230(8) 0.0159(7) -0.0023(6) -0.0017(6) 0.0026(6)
C2 0.0225(8) 0.0236(8) 0.0165(7) -0.0003(6) -0.0010(6) 0.0045(7)
C3 0.0283(9) 0.0259(9) 0.0239(8) -0.0007(7) -0.0013(7) 0.0091(7)
C4 0.0219(9) 0.0386(10) 0.0267(9) -0.0061(8) 0.0008(7) 0.0103(8)
C5 0.0170(8) 0.0398(10) 0.0254(9) -0.0067(8) 0.0028(7) 0.0003(7)
C6 0.0169(8) 0.0279(9) 0.0219(8) -0.0045(7) -0.0002(6) -0.0012(7)
C7 0.0295(9) 0.0205(8) 0.0241(8) 0.0025(7) 0.0044(7) 0.0023(7)
C8 0.0494(13) 0.0289(10) 0.0326(10) 0.0097(8) 0.0051(9) 0.0033(9)
C9 0.0291(9) 0.0265(9) 0.0311(10) 0.0002(7) 0.0037(7) -0.0012(7)
C10 0.0225(9) 0.0274(9) 0.0356(10) -0.0057(8) 0.0082(7) -0.0068(7)
C11 0.0319(10) 0.0314(10) 0.0400(11) 0.0033(8) 0.0112(8) -0.0044(8)
C12 0.0310(11) 0.0448(12) 0.0475(13) -0.0132(10) 0.0089(9) -0.0178(9)
C13 0.0209(9) 0.0498(12) 0.0332(10) -0.0187(9) -0.0021(7) 0.0005(8)
C14 0.0425(12) 0.0478(12) 0.0198(9) 0.0008(8) -0.0026(8) 0.0164(10)
C15 0.0300(10) 0.0504(13) 0.0291(10) -0.0076(9) 0.0078(8) 0.0081(9)
C16 0.0412(11) 0.0410(11) 0.0262(9) 0.0057(8) 0.0051(8) -0.0065(9)
C17 0.0142(8) 0.0266(9) 0.0235(8) -0.0013(7) 0.0008(6) 0.0001(6)
C18 0.0179(8) 0.0268(9) 0.0267(9) -0.0011(7) 0.0000(7) -0.0013(7)
C19 0.0213(9) 0.0349(11) 0.0449(12) -0.0069(9) -0.0055(8) -0.0038(8)
C20 0.0184(9) 0.0439(12) 0.0590(14) -0.0077(11) -0.0100(9) 0.0008(8)
C21 0.0200(9) 0.0378(11) 0.0517(13) -0.0066(10) -0.0053(8) 0.0072(8)
C22 0.0201(9) 0.0286(9) 0.0318(9) -0.0040(7) -0.0008(7) 0.0015(7)
C23 0.0214(8) 0.0221(8) 0.0269(9) -0.0015(7) 0.0014(7) -0.0039(7)
C24 0.0347(11) 0.0307(10) 0.0380(11) 0.0058(8) 0.0064(8) -0.0047(8)
C25 0.0279(9) 0.0305(10) 0.0307(10) -0.0058(8) 0.0013(7) -0.0055(8)
C26 0.0201(9) 0.0276(9) 0.0451(11) -0.0056(8) -0.0017(8) 0.0044(7)
C27 0.0344(11) 0.0399(12) 0.0543(14) -0.0150(11) 0.0005(10) 0.0097(9)
C28 0.0342(11) 0.0355(11) 0.0650(16) 0.0094(11) 0.0076(11) 0.0087(9)
C29 0.0224(8) 0.0172(8) 0.0202(8) -0.0010(6) 0.0006(6) -0.0019(6)
C30 0.0343(10) 0.0205(8) 0.0223(9) 0.0010(7) -0.0060(7) -0.0024(7)
C31 0.0292(9) 0.0194(8) 0.0258(9) 0.0016(7) -0.0029(7) -0.0015(7)
C32 0.0265(9) 0.0149(8) 0.0301(9) -0.0004(7) -0.0010(7) -0.0015(7)
C33 0.0360(11) 0.0214(9) 0.0383(11) -0.0003(8) 0.0047(8) -0.0083(8)
C34 0.0311(10) 0.0263(9) 0.0312(10) -0.0069(8) 0.0001(8) -0.0060(8)
C38 0.0159(7) 0.0203(8) 0.0165(7) -0.0009(6) 0.0031(6) -0.0027(6)
C39 0.0169(7) 0.0219(8) 0.0189(7) -0.0009(6) 0.0020(6) -0.0011(6)
C40 0.0169(8) 0.0298(9) 0.0194(8) -0.0025(7) -0.0005(6) -0.0023(7)
C41 0.0201(8) 0.0280(9) 0.0232(8) -0.0048(7) 0.0028(6) -0.0087(7)
C42 0.0236(8) 0.0205(8) 0.0238(8) -0.0009(6) 0.0045(7) -0.0065(7)
C43 0.0201(8) 0.0197(8) 0.0177(7) 0.0009(6) 0.0033(6) -0.0031(6)
C44 0.0193(8) 0.0225(8) 0.0245(8) 0.0005(7) -0.0035(6) 0.0008(6)
C45 0.0230(9) 0.0301(9) 0.0328(10) -0.0019(8) -0.0033(7) 0.0060(7)
C46 0.0288(9) 0.0299(10) 0.0300(10) 0.0071(8) 0.0003(7) -0.0011(8)
C47 0.0244(8) 0.0187(8) 0.0234(8) 0.0016(6) -0.0003(7) -0.0013(7)
C48 0.0251(9) 0.0256(9) 0.0316(9) 0.0003(7) 0.0025(7) 0.0010(7)
C49 0.0392(11) 0.0238(9) 0.0279(9) 0.0064(7) 0.0037(8) -0.0015(8)
C50 0.0183(8) 0.0305(9) 0.0275(9) -0.0057(7) 0.0034(7) -0.0002(7)
C51 0.0252(9) 0.0317(9) 0.0239(8) 0.0024(7) 0.0058(7) -0.0043(7)
C52 0.0212(8) 0.0353(10) 0.0270(9) -0.0074(8) -0.0013(7) -0.0020(7)
C53 0.0281(9) 0.0331(10) 0.0249(9) 0.0051(7) 0.0014(7) 0.0013(8)
C54 0.0161(8) 0.0217(8) 0.0219(8) -0.0001(6) 0.0021(6) 0.0000(6)
C55 0.0186(8) 0.0230(8) 0.0261(8) -0.0015(7) 0.0043(6) 0.0003(7)
C56 0.0205(9) 0.0274(9) 0.0453(11) -0.0057(8) 0.0089(8) 0.0029(7)
C57 0.0162(8) 0.0362(11) 0.0566(13) -0.0065(9) 0.0106(8) -0.0011(8)
C58 0.0218(9) 0.0280(10) 0.0495(12) -0.0036(8) 0.0095(8) -0.0063(7)
C59 0.0199(8) 0.0229(9) 0.0335(9) -0.0003(7) 0.0048(7) -0.0013(7)
C60 0.0205(8) 0.0206(8) 0.0286(9) -0.0022(7) 0.0057(7) 0.0008(6)
C61 0.0362(11) 0.0297(10) 0.0495(13) 0.0107(9) 0.0090(9) 0.0058(9)
C62 0.0292(10) 0.0358(11) 0.0400(11) -0.0149(9) 0.0100(8) -0.0002(8)
C63 0.0200(9) 0.0213(9) 0.0605(14) 0.0020(9) 0.0053(9) -0.0023(7)
C64 0.0373(12) 0.0254(10) 0.0697(16) -0.0115(10) 0.0141(11) -0.0026(9)
C65 0.0381(12) 0.0376(12) 0.0747(18) 0.0225(12) -0.0129(12) -0.0108(10)
C66 0.0261(9) 0.0167(8) 0.0222(8) -0.0005(6) 0.0055(7) -0.0016(7)
C67 0.0294(9) 0.0203(8) 0.0224(9) 0.0002(7) 0.0079(7) -0.0017(7)
C68 0.0206(8) 0.0183(8) 0.0231(8) 0.0007(6) 0.0015(6) -0.0021(6)
C69 0.0221(8) 0.0151(7) 0.0276(9) 0.0006(6) 0.0039(7) 0.0010(6)
C70 0.0302(9) 0.0239(9) 0.0298(9) -0.0019(7) 0.0073(7) 0.0056(7)
C71 0.0254(9) 0.0205(8) 0.0374(10) 0.0011(7) 0.0015(8) 0.0043(7)
C72 0.0493(12) 0.0254(9) 0.0295(10) 0.0075(8) 0.0145(9) 0.0009(9)
C73 0.0657(17) 0.0346(12) 0.0552(15) 0.0085(10) 0.0351(13) -0.0051(11)
C74 0.0681(17) 0.0578(15) 0.0261(11) 0.0056(10) 0.0073(11) -0.0017(13)
C75 0.0374(13) 0.0633(17) 0.0594(16) -0.0018(13) 0.0075(11) -0.0117(12)
C76 0.0441(13) 0.0532(15) 0.0454(13) 0.0037(11) -0.0020(11) -0.0081(11)
C77 0.0500(14) 0.0429(13) 0.0511(14) 0.0011(11) 0.0186(11) 0.0050(11)
C78 0.0631(17) 0.0472(14) 0.0446(13) -0.0028(11) 0.0125(12) -0.0010(12)
C79 0.0421(13) 0.0471(14) 0.0562(15) -0.0079(11) 0.0168(11) -0.0002(11)
C80 0.0659(18) 0.0449(14) 0.0645(18) -0.0166(13) 0.0120(14) -0.0083(13)
C81 0.103(3) 0.0445(16) 0.101(3) -0.0205(18) 0.043(2) -0.0161(17)
C82 0.112(3) 0.069(2) 0.084(3) 0.019(2) 0.048(2) 0.018(2)
C83 0.083(3) 0.106(3) 0.065(2) 0.018(2) 0.0218(19) -0.002(2)
C84 0.0566(17) 0.084(2) 0.0508(16) -0.0047(15) 0.0094(13) -0.0075(16)
C85 0.068(2) 0.0549(17) 0.076(2) 0.0010(15) 0.0075(16) -0.0143(15)
C35 0.0370(16) 0.0233(12) 0.0252(13) 0.0048(9) -0.0075(12) 0.0014(10)
C36 0.062(2) 0.0496(19) 0.0267(15) -0.0007(12) 0.0029(13) 0.0023(15)
C37 0.0498(18) 0.0367(15) 0.0357(15) 0.0059(12) -0.0093(12) 0.0106(13)

loop_
_atom_type_symbol
_atom_type_description
_atom_type_scat_dispersion_real
_atom_type_scat_dispersion_imag
_atom_type_scat_source
C C 0.0181 0.0091 'International Tables Vol C Tables 4.2.6.8 and 6.1.1.4'
H H 0 0 'International Tables Vol C Tables 4.2.6.8 and 6.1.1.4'
N N 0.0311 0.018 'International Tables Vol C Tables 4.2.6.8 and 6.1.1.4'
O O 0.0492 0.0322 'International Tables Vol C Tables 4.2.6.8 and 6.1.1.4'
Al Al 0.213 0.2455 'International Tables Vol C Tables 4.2.6.8 and 6.1.1.4'
Si Si 0.2541 0.3302 'International Tables Vol C Tables 4.2.6.8 and 6.1.1.4'
K K 0.3868 1.0657 'International Tables Vol C Tables 4.2.6.8 and 6.1.1.4'

loop_
_exptl_crystal_face_index_h
_exptl_crystal_face_index_k
_exptl_crystal_face_index_l
_exptl_crystal_face_perp_dist
13 -1 3 0.0742
0 8 -11 0.1375
0 11 2 0.1197
-1 7 12 0.1138
-1 2 16 0.0961
1 3 -16 0.1438
-1 -4 15 0.1155
1 9 -9 0.1356
7 5 -13 0.1493
11 -5 -9 0.1043
-5 10 -2 0.1124
-7 -6 13 0.1038
-11 3 11 0.1297
5 -10 2 0.1386
-9 -3 13 0.1027
-3 9 -8 0.1235
-9 5 -8 0.1465
-11 -7 2 0.1421
-13 -1 -4 0.1809
7 7 8 0.1076
-6 3 -13 0.1297
7 0 13 0.0952
-2 -9 -8 0.0757
-1 4 -15 0.1359
2 -1 16 0.088
-2 -10 -5 0.0887
-5 8 10 0.1108
5 -8 -10 0.0808
-8 8 -2 0.1217
-13 0 9 0.1332
13 1 -9 0.1148
-10 -5 11 0.1051
6 6 11 0.0976
5 9 4 0.119

loop_
_geom_angle_atom_site_label_1
_geom_angle_atom_site_label_2
_geom_angle_atom_site_label_3
_geom_angle
_geom_angle_site_symmetry_1
_geom_angle_site_symmetry_3
_geom_angle_publ_flag
C41 K1 C42 25.96(5) . . ?
C41 K1 C40 25.73(5) . . ?
C42 K1 C40 44.95(5) . . ?
C41 K1 C3 102.48(5) . . ?
C42 K1 C3 128.02(5) . . ?
C40 K1 C3 91.60(5) . . ?
C41 K1 C4 78.45(5) . . ?
C42 K1 C4 103.21(5) . . ?
C40 K1 C4 73.18(5) . . ?
C3 K1 C4 25.41(5) . . ?
C41 K1 C2 122.65(5) . . ?
C42 K1 C2 144.52(5) . . ?
C40 K1 C2 116.64(5) . . ?
C3 K1 C2 25.63(5) . . ?
C4 K1 C2 45.02(5) . . ?
C41 K1 C5 73.51(5) . . ?
C42 K1 C5 93.00(5) . . ?
C40 K1 C5 79.55(5) . . ?
C3 K1 C5 43.98(5) . . ?
C4 K1 C5 24.88(5) . . ?
C2 K1 C5 51.52(5) . . ?
C41 K1 C29 131.35(5) . . ?
C42 K1 C29 112.18(5) . . ?
C40 K1 C29 156.55(5) . . ?
C3 K1 C29 104.09(5) . . ?
C4 K1 C29 115.18(5) . . ?
C2 K1 C29 78.59(4) . . ?
C5 K1 C29 99.59(5) . . ?
C41 K1 C43 44.93(4) . . ?
C42 K1 C43 25.12(4) . . ?
C40 K1 C43 51.57(4) . . ?
C3 K1 C43 143.16(5) . . ?
C4 K1 C43 122.37(5) . . ?
C2 K1 C43 167.38(5) . . ?
C5 K1 C43 117.26(5) . . ?
C29 K1 C43 111.14(4) . . ?
C41 K1 C39 44.71(4) . . ?
C42 K1 C39 51.51(5) . . ?
C40 K1 C39 25.03(4) . . ?
C3 K1 C39 103.25(5) . . ?
C4 K1 C39 91.82(5) . . ?
C2 K1 C39 128.35(4) . . ?
C5 K1 C39 103.30(5) . . ?
C29 K1 C39 152.25(4) . . ?
C43 K1 C39 43.56(4) . . ?
C41 K1 C6 91.54(5) . . ?
C42 K1 C6 104.05(5) . . ?
C40 K1 C6 102.96(4) . . ?
C3 K1 C6 51.31(5) . . ?
C4 K1 C6 44.03(5) . . ?
C2 K1 C6 44.14(5) . . ?
C5 K1 C6 24.73(4) . . ?
C29 K1 C6 74.95(4) . . ?
C43 K1 C6 128.87(4) . . ?
C39 K1 C6 127.48(4) . . ?
C41 K1 C1 115.84(4) . . ?
C42 K1 C1 128.31(5) . . ?
C40 K1 C1 122.64(4) . . ?
C3 K1 C1 44.51(4) . . ?
C4 K1 C1 51.85(4) . . ?
C2 K1 C1 25.25(4) . . ?
C5 K1 C1 43.85(4) . . ?
C29 K1 C1 63.59(4) . . ?
C43 K1 C1 152.16(4) . . ?
C39 K1 C1 143.67(4) . . ?
C6 K1 C1 24.85(4) . . ?
C41 K1 H29A 118.4(5) . . ?
C42 K1 H29A 102.0(5) . . ?
C40 K1 H29A 144.1(5) . . ?
C3 K1 H29A 105.5(5) . . ?
C4 K1 H29A 110.5(5) . . ?
C2 K1 H29A 81.4(5) . . ?
C5 K1 H29A 91.1(5) . . ?
C29 K1 H29A 13.9(5) . . ?
C43 K1 H29A 106.2(5) . . ?
C39 K1 H29A 149.8(5) . . ?
C6 K1 H29A 67.3(5) . . ?
C1 K1 H29A 61.7(5) . . ?
C41 K1 H29B 143.8(4) . . ?
C42 K1 H29B 120.0(4) . . ?
C40 K1 H29B 162.4(4) . . ?
C3 K1 H29B 106.0(4) . . ?
C4 K1 H29B 123.8(4) . . ?
C2 K1 H29B 81.0(4) . . ?
C5 K1 H29B 113.7(4) . . ?
C29 K1 H29B 17.9(4) . . ?
C43 K1 H29B 110.8(4) . . ?
C39 K1 H29B 142.8(4) . . ?
C6 K1 H29B 89.1(4) . . ?
C1 K1 H29B 72.8(4) . . ?
H29A K1 H29B 31.5(6) . . ?
C41 K1 H66A 103.7(6) . . ?
C42 K1 H66A 96.1(6) . . ?
C40 K1 H66A 85.8(6) . . ?
C3 K1 H66A 109.5(6) . . ?
C4 K1 H66A 123.8(6) . . ?
C2 K1 H66A 114.3(6) . . ?
C5 K1 H66A 148.5(6) . . ?
C29 K1 H66A 104.6(6) . . ?
C43 K1 H66A 72.0(6) . . ?
C39 K1 H66A 61.2(6) . . ?
C6 K1 H66A 158.4(6) . . ?
C1 K1 H66A 135.5(6) . . ?
H29A K1 H66A 116.2(8) . . ?
H29B K1 H66A 87.4(7) . . ?
N4 K2 N8 129.37(6) . 1_565 ?
N4 K2 C36A 53.3(3) . . ?
N8 K2 C36A 107.8(3) 1_565 . ?
N4 K2 O3 107.52(5) . . ?
N8 K2 O3 122.61(5) 1_565 . ?
C36A K2 O3 112.1(3) . . ?
N4 K2 C71 152.97(6) . 1_565 ?
N8 K2 C71 63.29(5) 1_565 1_565 ?
C36A K2 C71 101.8(3) . 1_565 ?
O3 K2 C71 69.43(5) . 1_565 ?
N4 K2 C33 66.26(5) . . ?
N8 K2 C33 119.54(5) 1_565 . ?
C36A K2 C33 118.4(2) . . ?
O3 K2 C33 73.42(5) . . ?
C71 K2 C33 133.05(5) 1_565 . ?
N4 K2 C35A 28.3(3) . . ?
N8 K2 C35A 126.3(3) 1_565 . ?
C36A K2 C35A 26.2(3) . . ?
O3 K2 C35A 106.7(3) . . ?
C71 K2 C35A 125.2(3) 1_565 . ?
C33 K2 C35A 92.2(3) . . ?
N4 K2 C73 86.67(6) . 1_565 ?
N8 K2 C73 46.57(5) 1_565 1_565 ?
C36A K2 C73 98.7(3) . 1_565 ?
O3 K2 C73 148.82(7) . 1_565 ?
C71 K2 C73 109.86(5) 1_565 1_565 ?
C33 K2 C73 88.14(6) . 1_565 ?
C35A K2 C73 98.7(3) . 1_565 ?
N4 K2 C69 136.82(5) . 1_565 ?
N8 K2 C69 50.61(4) 1_565 1_565 ?
C36A K2 C69 84.2(2) . 1_565 ?
O3 K2 C69 94.47(4) . 1_565 ?
C71 K2 C69 26.62(4) 1_565 1_565 ?
C33 K2 C69 156.91(5) . 1_565 ?
C35A K2 C69 110.3(3) . 1_565 ?
C73 K2 C69 93.26(5) 1_565 1_565 ?
N4 K2 C72 112.58(6) . 1_565 ?
N8 K2 C72 24.50(4) 1_565 1_565 ?
C36A K2 C72 114.3(3) . 1_565 ?
O3 K2 C72 130.81(5) . 1_565 ?
C71 K2 C72 85.92(5) 1_565 1_565 ?
C33 K2 C72 97.71(5) . 1_565 ?
C35A K2 C72 122.1(3) . 1_565 ?
C73 K2 C72 25.92(5) 1_565 1_565 ?
C69 K2 C72 75.07(4) 1_565 1_565 ?
N4 K2 C35 24.26(5) . . ?
N8 K2 C35 118.26(6) 1_565 . ?
O3 K2 C35 117.05(6) . . ?
C71 K2 C35 131.76(6) 1_565 . ?
C33 K2 C35 90.52(5) . . ?
C73 K2 C35 87.34(8) 1_565 . ?
C69 K2 C35 112.56(5) 1_565 . ?
C72 K2 C35 111.19(7) 1_565 . ?
O1 Si1 N1 104.88(7) . . ?
O1 Si1 C13 108.42(8) . . ?
N1 Si1 C13 114.17(9) . . ?
O1 Si1 C14 109.46(9) . . ?
N1 Si1 C14 115.10(8) . . ?
C13 Si1 C14 104.68(11) . . ?
O1 Si2 N2 105.56(7) . . ?
O1 Si2 C15 105.00(9) . . ?
N2 Si2 C15 117.34(9) . . ?
O1 Si2 C16 108.44(9) . . ?
N2 Si2 C16 113.79(9) . . ?
C15 Si2 C16 106.11(11) . . ?
O2 Si3 N5 104.43(7) . . ?
O2 Si3 C51 109.43(8) . . ?
N5 Si3 C51 116.01(8) . . ?
O2 Si3 C50 107.56(7) . . ?
N5 Si3 C50 115.00(8) . . ?
C51 Si3 C50 104.16(9) . . ?
O2 Si4 N6 105.69(7) . . ?
O2 Si4 C52 104.81(8) . . ?
N6 Si4 C52 116.33(8) . . ?
O2 Si4 C53 107.44(8) . . ?
N6 Si4 C53 115.48(8) . . ?
C52 Si4 C53 106.26(9) . . ?
N2 Al1 N1 109.91(6) . . ?
N2 Al1 N3 111.33(7) . . ?
N1 Al1 N3 118.67(6) . . ?
N2 Al1 C29 120.02(7) . . ?
N1 Al1 C29 109.08(7) . . ?
N3 Al1 C29 86.64(7) . . ?
N6 Al2 N5 109.75(6) . . ?
N6 Al2 N7 113.44(6) . . ?
N5 Al2 N7 116.87(6) . . ?
N6 Al2 C66 120.37(7) . . ?
N5 Al2 C66 107.20(7) . . ?
N7 Al2 C66 88.02(7) . . ?
Si1 O1 Si2 134.49(8) . . ?
Si3 O2 Si4 134.82(8) . . ?
C77 O3 C75 110.8(2) . . ?
C77 O3 K2 121.95(14) . . ?
C75 O3 K2 124.23(15) . . ?
C1 N1 Si1 115.86(11) . . ?
C1 N1 Al1 125.38(11) . . ?
Si1 N1 Al1 118.71(8) . . ?
C17 N2 Si2 116.48(12) . . ?
C17 N2 Al1 124.96(12) . . ?
Si2 N2 Al1 118.48(8) . . ?
C31 N3 C32 115.01(14) . . ?
C31 N3 Al1 111.90(11) . . ?
C32 N3 Al1 131.40(12) . . ?
C31 N4 C35 117.13(18) . . ?
C31 N4 C35A 117.2(5) . . ?
C31 N4 K2 136.09(14) . . ?
C35 N4 K2 104.58(13) . . ?
C35A N4 K2 94.0(5) . . ?
C38 N5 Si3 117.59(11) . . ?
C38 N5 Al2 123.89(11) . . ?
Si3 N5 Al2 118.49(8) . . ?
C54 N6 Si4 117.53(11) . . ?
C54 N6 Al2 124.34(11) . . ?
Si4 N6 Al2 118.11(8) . . ?
C68 N7 C69 115.01(14) . . ?
C68 N7 Al2 113.08(11) . . ?
C69 N7 Al2 131.51(11) . . ?
C68 N8 C72 118.02(16) . . ?
C68 N8 K2 138.45(12) . 1_545 ?
C72 N8 K2 103.53(11) . 1_545 ?
C6 C1 C2 117.60(15) . . ?
C6 C1 N1 121.50(15) . . ?
C2 C1 N1 120.87(15) . . ?
C6 C1 K1 76.75(9) . . ?
C2 C1 K1 72.19(9) . . ?
N1 C1 K1 122.79(10) . . ?
C3 C2 C1 119.82(17) . . ?
C3 C2 C7 117.27(16) . . ?
C1 C2 C7 122.77(15) . . ?
C3 C2 K1 74.76(10) . . ?
C1 C2 K1 82.57(10) . . ?
C7 C2 K1 109.03(11) . . ?
C4 C3 C2 121.84(18) . . ?
C4 C3 K1 79.48(11) . . ?
C2 C3 K1 79.62(10) . . ?
C4 C3 H3 119.1 . . ?
C2 C3 H3 119.1 . . ?
K1 C3 H3 111.9 . . ?
C5 C4 C3 118.60(17) . . ?
C5 C4 K1 79.54(11) . . ?
C3 C4 K1 75.11(11) . . ?
C5 C4 H4 120.7 . . ?
C3 C4 H4 120.7 . . ?
K1 C4 H4 115.4 . . ?
C4 C5 C6 121.89(18) . . ?
C4 C5 K1 75.58(11) . . ?
C6 C5 K1 80.40(10) . . ?
C4 C5 H5 119.1 . . ?
C6 C5 H5 119.1 . . ?
K1 C5 H5 115.3 . . ?
C5 C6 C1 120.11(17) . . ?
C5 C6 C10 117.65(17) . . ?
C1 C6 C10 122.23(16) . . ?
C5 C6 K1 74.87(10) . . ?
C1 C6 K1 78.41(9) . . ?
C10 C6 K1 116.86(11) . . ?
C2 C7 C9 108.68(15) . . ?
C2 C7 C8 114.03(16) . . ?
C9 C7 C8 108.43(16) . . ?
C2 C7 H7 108.5 . . ?
C9 C7 H7 108.5 . . ?
C8 C7 H7 108.5 . . ?
C7 C8 H8A 109.5 . . ?
C7 C8 H8B 109.5 . . ?
H8A C8 H8B 109.5 . . ?
C7 C8 H8C 109.5 . . ?
H8A C8 H8C 109.5 . . ?
H8B C8 H8C 109.5 . . ?
C7 C9 H9A 109.5 . . ?
C7 C9 H9B 109.5 . . ?
H9A C9 H9B 109.5 . . ?
C7 C9 H9C 109.5 . . ?
H9A C9 H9C 109.5 . . ?
H9B C9 H9C 109.5 . . ?
C6 C10 C11 110.85(16) . . ?
C6 C10 C12 112.54(18) . . ?
C11 C10 C12 109.59(17) . . ?
C6 C10 H10 107.9 . . ?
C11 C10 H10 107.9 . . ?
C12 C10 H10 107.9 . . ?
C10 C11 H11A 109.5 . . ?
C10 C11 H11B 109.5 . . ?
H11A C11 H11B 109.5 . . ?
C10 C11 H11C 109.5 . . ?
H11A C11 H11C 109.5 . . ?
H11B C11 H11C 109.5 . . ?
C10 C12 H12A 109.5 . . ?
C10 C12 H12B 109.5 . . ?
H12A C12 H12B 109.5 . . ?
C10 C12 H12C 109.5 . . ?
H12A C12 H12C 109.5 . . ?
H12B C12 H12C 109.5 . . ?
Si1 C13 H13A 109.5 . . ?
Si1 C13 H13B 109.5 . . ?
H13A C13 H13B 109.5 . . ?
Si1 C13 H13C 109.5 . . ?
H13A C13 H13C 109.5 . . ?
H13B C13 H13C 109.5 . . ?
Si1 C14 H14A 109.5 . . ?
Si1 C14 H14B 109.5 . . ?
H14A C14 H14B 109.5 . . ?
Si1 C14 H14C 109.5 . . ?
H14A C14 H14C 109.5 . . ?
H14B C14 H14C 109.5 . . ?
Si2 C15 H15A 109.5 . . ?
Si2 C15 H15B 109.5 . . ?
H15A C15 H15B 109.5 . . ?
Si2 C15 H15C 109.5 . . ?
H15A C15 H15C 109.5 . . ?
H15B C15 H15C 109.5 . . ?
Si2 C16 H16A 109.5 . . ?
Si2 C16 H16B 109.5 . . ?
H16A C16 H16B 109.5 . . ?
Si2 C16 H16C 109.5 . . ?
H16A C16 H16C 109.5 . . ?
H16B C16 H16C 109.5 . . ?
C18 C17 C22 117.59(16) . . ?
C18 C17 N2 121.09(15) . . ?
C22 C17 N2 121.29(16) . . ?
C19 C18 C17 120.00(17) . . ?
C19 C18 C23 115.68(17) . . ?
C17 C18 C23 124.27(16) . . ?
C20 C19 C18 121.68(19) . . ?
C20 C19 H19 119.2 . . ?
C18 C19 H19 119.2 . . ?
C19 C20 C21 118.92(19) . . ?
C19 C20 H20 120.5 . . ?
C21 C20 H20 120.5 . . ?
C20 C21 C22 121.76(19) . . ?
C20 C21 H21 119.1 . . ?
C22 C21 H21 119.1 . . ?
C21 C22 C17 119.99(18) . . ?
C21 C22 C26 116.72(17) . . ?
C17 C22 C26 123.15(16) . . ?
C18 C23 C24 112.45(16) . . ?
C18 C23 C25 109.27(15) . . ?
C24 C23 C25 109.52(16) . . ?
C18 C23 H23 108.5 . . ?
C24 C23 H23 108.5 . . ?
C25 C23 H23 108.5 . . ?
C23 C24 H24A 109.5 . . ?
C23 C24 H24B 109.5 . . ?
H24A C24 H24B 109.5 . . ?
C23 C24 H24C 109.5 . . ?
H24A C24 H24C 109.5 . . ?
H24B C24 H24C 109.5 . . ?
C23 C25 H25A 109.5 . . ?
C23 C25 H25B 109.5 . . ?
H25A C25 H25B 109.5 . . ?
C23 C25 H25C 109.5 . . ?
H25A C25 H25C 109.5 . . ?
H25B C25 H25C 109.5 . . ?
C22 C26 C28 109.28(18) . . ?
C22 C26 C27 113.80(18) . . ?
C28 C26 C27 109.15(18) . . ?
C22 C26 H26 108.2 . . ?
C28 C26 H26 108.2 . . ?
C27 C26 H26 108.2 . . ?
C26 C27 H27A 109.5 . . ?
C26 C27 H27B 109.5 . . ?
H27A C27 H27B 109.5 . . ?
C26 C27 H27C 109.5 . . ?
H27A C27 H27C 109.5 . . ?
H27B C27 H27C 109.5 . . ?
C26 C28 H28A 109.5 . . ?
C26 C28 H28B 109.5 . . ?
H28A C28 H28B 109.5 . . ?
C26 C28 H28C 109.5 . . ?
H28A C28 H28C 109.5 . . ?
H28B C28 H28C 109.5 . . ?
C30 C29 Al1 101.11(12) . . ?
C30 C29 K1 132.47(12) . . ?
Al1 C29 K1 118.45(7) . . ?
C30 C29 H29A 107.4(14) . . ?
Al1 C29 H29A 105.7(14) . . ?
K1 C29 H29A 39.8(13) . . ?
C30 C29 H29B 111.4(13) . . ?
Al1 C29 H29B 121.3(13) . . ?
K1 C29 H29B 70.6(13) . . ?
H29A C29 H29B 108.9(18) . . ?
C29 C30 C31 110.44(15) . . ?
C29 C30 H30A 109.2(17) . . ?
C31 C30 H30A 108.1(17) . . ?
C29 C30 H30B 110.7(15) . . ?
C31 C30 H30B 109.0(15) . . ?
H30A C30 H30B 109(2) . . ?
N4 C31 N3 123.04(17) . . ?
N4 C31 C30 123.75(17) . . ?
N3 C31 C30 113.15(15) . . ?
N3 C32 C34 112.70(15) . . ?
N3 C32 C33 112.53(16) . . ?
C34 C32 C33 108.05(16) . . ?
N3 C32 H32 107.8 . . ?
C34 C32 H32 107.8 . . ?
C33 C32 H32 107.8 . . ?
C32 C33 K2 97.88(12) . . ?
C32 C33 H33A 109.5 . . ?
K2 C33 H33A 69.4 . . ?
C32 C33 H33B 109.5 . . ?
K2 C33 H33B 48.9 . . ?
H33A C33 H33B 109.5 . . ?
C32 C33 H33C 109.5 . . ?
K2 C33 H33C 150.6 . . ?
H33A C33 H33C 109.5 . . ?
H33B C33 H33C 109.5 . . ?
C32 C34 H34A 109.5 . . ?
C32 C34 H34B 109.5 . . ?
H34A C34 H34B 109.5 . . ?
C32 C34 H34C 109.5 . . ?
H34A C34 H34C 109.5 . . ?
H34B C34 H34C 109.5 . . ?
C39 C38 C43 117.50(15) . . ?
C39 C38 N5 121.62(15) . . ?
C43 C38 N5 120.86(15) . . ?
C39 C38 K1 72.32(9) . . ?
C43 C38 K1 72.15(9) . . ?
N5 C38 K1 127.03(10) . . ?
C40 C39 C38 120.27(16) . . ?
C40 C39 C44 117.75(15) . . ?
C38 C39 C44 121.98(15) . . ?
C40 C39 K1 71.02(10) . . ?
C38 C39 K1 83.30(10) . . ?
C44 C39 K1 115.56(11) . . ?
C41 C40 C39 121.72(16) . . ?
C41 C40 K1 75.30(10) . . ?
C39 C40 K1 83.94(10) . . ?
C41 C40 H40 119.1 . . ?
C39 C40 H40 119.1 . . ?
K1 C40 H40 111.6 . . ?
C40 C41 C42 118.69(16) . . ?
C40 C41 K1 78.97(10) . . ?
C42 C41 K1 78.51(10) . . ?
C40 C41 H41 120.7 . . ?
C42 C41 H41 120.7 . . ?
K1 C41 H41 112.5 . . ?
C41 C42 C43 121.63(16) . . ?
C41 C42 K1 75.54(10) . . ?
C43 C42 K1 84.08(10) . . ?
C41 C42 H42 119.2 . . ?
C43 C42 H42 119.2 . . ?
K1 C42 H42 111.2 . . ?
C42 C43 C38 119.92(16) . . ?
C42 C43 C47 117.19(15) . . ?
C38 C43 C47 122.76(15) . . ?
C42 C43 K1 70.81(10) . . ?
C38 C43 K1 83.40(9) . . ?
C47 C43 K1 112.43(10) . . ?
C39 C44 C46 111.19(15) . . ?
C39 C44 C45 111.64(15) . . ?
C46 C44 C45 109.91(15) . . ?
C39 C44 H44 108 . . ?
C46 C44 H44 108 . . ?
C45 C44 H44 108 . . ?
C44 C45 H45A 109.5 . . ?
C44 C45 H45B 109.5 . . ?
H45A C45 H45B 109.5 . . ?
C44 C45 H45C 109.5 . . ?
H45A C45 H45C 109.5 . . ?
H45B C45 H45C 109.5 . . ?
C44 C46 H46A 109.5 . . ?
C44 C46 H46B 109.5 . . ?
H46A C46 H46B 109.5 . . ?
C44 C46 H46C 109.5 . . ?
H46A C46 H46C 109.5 . . ?
H46B C46 H46C 109.5 . . ?
C43 C47 C48 108.93(14) . . ?
C43 C47 C49 113.69(15) . . ?
C48 C47 C49 108.80(15) . . ?
C43 C47 H47 108.4 . . ?
C48 C47 H47 108.4 . . ?
C49 C47 H47 108.4 . . ?
C47 C48 H48A 109.5 . . ?
C47 C48 H48B 109.5 . . ?
H48A C48 H48B 109.5 . . ?
C47 C48 H48C 109.5 . . ?
H48A C48 H48C 109.5 . . ?
H48B C48 H48C 109.5 . . ?
C47 C49 H49A 109.5 . . ?
C47 C49 H49B 109.5 . . ?
H49A C49 H49B 109.5 . . ?
C47 C49 H49C 109.5 . . ?
H49A C49 H49C 109.5 . . ?
H49B C49 H49C 109.5 . . ?
Si3 C50 H50A 109.5 . . ?
Si3 C50 H50B 109.5 . . ?
H50A C50 H50B 109.5 . . ?
Si3 C50 H50C 109.5 . . ?
H50A C50 H50C 109.5 . . ?
H50B C50 H50C 109.5 . . ?
Si3 C51 H51A 109.5 . . ?
Si3 C51 H51B 109.5 . . ?
H51A C51 H51B 109.5 . . ?
Si3 C51 H51C 109.5 . . ?
H51A C51 H51C 109.5 . . ?
H51B C51 H51C 109.5 . . ?
Si4 C52 H52A 109.5 . . ?
Si4 C52 H52B 109.5 . . ?
H52A C52 H52B 109.5 . . ?
Si4 C52 H52C 109.5 . . ?
H52A C52 H52C 109.5 . . ?
H52B C52 H52C 109.5 . . ?
Si4 C53 H53A 109.5 . . ?
Si4 C53 H53B 109.5 . . ?
H53A C53 H53B 109.5 . . ?
Si4 C53 H53C 109.5 . . ?
H53A C53 H53C 109.5 . . ?
H53B C53 H53C 109.5 . . ?
C55 C54 C59 117.59(16) . . ?
C55 C54 N6 121.40(15) . . ?
C59 C54 N6 120.98(15) . . ?
C56 C55 C54 119.88(17) . . ?
C56 C55 C60 116.17(16) . . ?
C54 C55 C60 123.90(15) . . ?
C57 C56 C55 121.89(18) . . ?
C57 C56 H56 119.1 . . ?
C55 C56 H56 119.1 . . ?
C58 C57 C56 118.67(18) . . ?
C58 C57 H57 120.7 . . ?
C56 C57 H57 120.7 . . ?
C57 C58 C59 121.76(18) . . ?
C57 C58 H58 119.1 . . ?
C59 C58 H58 119.1 . . ?
C58 C59 C54 120.00(17) . . ?
C58 C59 C63 117.06(17) . . ?
C54 C59 C63 122.86(16) . . ?
C55 C60 C61 112.16(16) . . ?
C55 C60 C62 109.46(15) . . ?
C61 C60 C62 109.05(17) . . ?
C55 C60 H60 108.7 . . ?
C61 C60 H60 108.7 . . ?
C62 C60 H60 108.7 . . ?
C60 C61 H61A 109.5 . . ?
C60 C61 H61B 109.5 . . ?
H61A C61 H61B 109.5 . . ?
C60 C61 H61C 109.5 . . ?
H61A C61 H61C 109.5 . . ?
H61B C61 H61C 109.5 . . ?
C60 C62 H62A 109.5 . . ?
C60 C62 H62B 109.5 . . ?
H62A C62 H62B 109.5 . . ?
C60 C62 H62C 109.5 . . ?
H62A C62 H62C 109.5 . . ?
H62B C62 H62C 109.5 . . ?
C59 C63 C65 110.3(2) . . ?
C59 C63 C64 113.51(18) . . ?
C65 C63 C64 108.93(19) . . ?
C59 C63 H63 108 . . ?
C65 C63 H63 108 . . ?
C64 C63 H63 108 . . ?
C63 C64 H64A 109.5 . . ?
C63 C64 H64B 109.5 . . ?
H64A C64 H64B 109.5 . . ?
C63 C64 H64C 109.5 . . ?
H64A C64 H64C 109.5 . . ?
H64B C64 H64C 109.5 . . ?
C63 C65 H65A 109.5 . . ?
C63 C65 H65B 109.5 . . ?
H65A C65 H65B 109.5 . . ?
C63 C65 H65C 109.5 . . ?
H65A C65 H65C 109.5 . . ?
H65B C65 H65C 109.5 . . ?
C67 C66 Al2 103.86(11) . . ?
C67 C66 K1 120.73(11) . . ?
Al2 C66 K1 121.91(7) . . ?
C67 C66 H66A 109.3(15) . . ?
Al2 C66 H66A 102.8(15) . . ?
K1 C66 H66A 31.1(15) . . ?
C67 C66 H66B 111.7(14) . . ?
Al2 C66 H66B 122.1(14) . . ?
K1 C66 H66B 75.3(14) . . ?
H66A C66 H66B 106(2) . . ?
C66 C67 C68 112.30(14) . . ?
C66 C67 H67A 114.0(14) . . ?
C68 C67 H67A 111.3(14) . . ?
C66 C67 H67B 108.2(14) . . ?
C68 C67 H67B 109.6(14) . . ?
H67A C67 H67B 100.7(19) . . ?
N8 C68 N7 122.90(16) . . ?
N8 C68 C67 123.56(16) . . ?
N7 C68 C67 113.49(14) . . ?
N7 C69 C70 113.03(14) . . ?
N7 C69 C71 112.55(14) . . ?
C70 C69 C71 107.64(15) . . ?
N7 C69 K2 112.73(10) . 1_545 ?
C70 C69 K2 132.14(11) . 1_545 ?
C71 C69 K2 65.89(10) . 1_545 ?
N7 C69 H69 107.8 . . ?
C70 C69 H69 107.8 . . ?
C71 C69 H69 107.8 . . ?
K2 C69 H69 43.8 1_545 . ?
C69 C70 H70A 109.5 . . ?
C69 C70 H70B 109.5 . . ?
H70A C70 H70B 109.5 . . ?
C69 C70 H70C 109.5 . . ?
H70A C70 H70C 109.5 . . ?
H70B C70 H70C 109.5 . . ?
C69 C71 H71A 109.5 . . ?
C69 C71 H71B 109.5 . . ?
H71A C71 H71B 109.5 . . ?
C69 C71 H71C 109.5 . . ?
H71A C71 H71C 109.5 . . ?
H71B C71 H71C 109.5 . . ?
N8 C72 C74 109.64(19) . . ?
N8 C72 C73 110.08(18) . . ?
C74 C72 C73 111.3(2) . . ?
N8 C72 K2 51.97(9) . 1_545 ?
C74 C72 K2 93.36(15) . 1_545 ?
C73 C72 K2 71.44(12) . 1_545 ?
N8 C72 H72 108.6 . . ?
C74 C72 H72 108.6 . . ?
C73 C72 H72 108.6 . . ?
K2 C72 H72 155.6 1_545 . ?
C72 C73 H73A 109.5 . . ?
C72 C73 H73B 109.5 . . ?
H73A C73 H73B 109.5 . . ?
C72 C73 H73C 109.5 . . ?
H73A C73 H73C 109.5 . . ?
H73B C73 H73C 109.5 . . ?
C72 C74 H74A 109.5 . . ?
C72 C74 H74B 109.5 . . ?
H74A C74 H74B 109.5 . . ?
C72 C74 H74C 109.5 . . ?
H74A C74 H74C 109.5 . . ?
H74B C74 H74C 109.5 . . ?
O3 C75 C76 110.5(2) . . ?
O3 C75 H75A 109.5 . . ?
C76 C75 H75A 109.5 . . ?
O3 C75 H75B 109.5 . . ?
C76 C75 H75B 109.5 . . ?
H75A C75 H75B 108.1 . . ?
C75 C76 H76A 109.5 . . ?
C75 C76 H76B 109.5 . . ?
H76A C76 H76B 109.5 . . ?
C75 C76 H76C 109.5 . . ?
H76A C76 H76C 109.5 . . ?
H76B C76 H76C 109.5 . . ?
O3 C77 C78 109.2(2) . . ?
O3 C77 H77A 109.8 . . ?
C78 C77 H77A 109.8 . . ?
O3 C77 H77B 109.8 . . ?
C78 C77 H77B 109.8 . . ?
H77A C77 H77B 108.3 . . ?
C77 C78 H78A 109.5 . . ?
C77 C78 H78B 109.5 . . ?
H78A C78 H78B 109.5 . . ?
C77 C78 H78C 109.5 . . ?
H78A C78 H78C 109.5 . . ?
H78B C78 H78C 109.5 . . ?
C80 C79 C84 117.4(3) . . ?
C80 C79 C85 122.1(3) . . ?
C84 C79 C85 120.5(3) . . ?
C79 C80 C81 121.1(3) . . ?
C79 C80 H80 119.4 . . ?
C81 C80 H80 119.4 . . ?
C82 C81 C80 121.4(4) . . ?
C82 C81 H81 119.3 . . ?
C80 C81 H81 119.3 . . ?
C81 C82 C83 117.7(4) . . ?
C81 C82 H82 121.2 . . ?
C83 C82 H82 121.2 . . ?
C84 C83 C82 120.7(4) . . ?
C84 C83 H83 119.6 . . ?
C82 C83 H83 119.6 . . ?
C83 C84 C79 121.6(3) . . ?
C83 C84 H84 119.2 . . ?
C79 C84 H84 119.2 . . ?
C79 C85 H85A 109.5 . . ?
C79 C85 H85B 109.5 . . ?
H85A C85 H85B 109.5 . . ?
C79 C85 H85C 109.5 . . ?
H85A C85 H85C 109.5 . . ?
H85B C85 H85C 109.5 . . ?
N4 C35 C36 111.3(3) . . ?
N4 C35 C37 109.9(2) . . ?
C36 C35 C37 110.6(2) . . ?
N4 C35 K2 51.16(11) . . ?
C36 C35 K2 82.54(18) . . ?
C37 C35 K2 82.75(16) . . ?
N4 C35 H35 108.3 . . ?
C36 C35 H35 108.3 . . ?
C37 C35 H35 108.3 . . ?
K2 C35 H35 159.5 . . ?
C35 C36 H36A 109.5 . . ?
C35 C36 H36B 109.5 . . ?
H36A C36 H36B 109.5 . . ?
C35 C36 H36C 109.5 . . ?
H36A C36 H36C 109.5 . . ?
H36B C36 H36C 109.5 . . ?
C35 C37 H37A 109.5 . . ?
C35 C37 H37B 109.5 . . ?
H37A C37 H37B 109.5 . . ?
C35 C37 H37C 109.5 . . ?
H37A C37 H37C 109.5 . . ?
H37B C37 H37C 109.5 . . ?
C36A C35A N4 114.4(12) . . ?
C36A C35A C37A 98.5(12) . . ?
N4 C35A C37A 91.2(11) . . ?
C36A C35A K2 60.2(8) . . ?
N4 C35A K2 57.7(5) . . ?
C37A C35A K2 116.5(10) . . ?
C36A C35A H35A 116.2 . . ?
N4 C35A H35A 116.2 . . ?
C37A C35A H35A 116.2 . . ?
K2 C35A H35A 127 . . ?
C35A C36A K2 93.6(9) . . ?
C35A C36A H36D 109.5 . . ?
K2 C36A H36D 148.8 . . ?
C35A C36A H36E 109.5 . . ?
K2 C36A H36E 80.6 . . ?
H36D C36A H36E 109.5 . . ?
C35A C36A H36F 109.5 . . ?
K2 C36A H36F 40.9 . . ?
H36D C36A H36F 109.5 . . ?
H36E C36A H36F 109.5 . . ?
C35A C37A H37D 109.5 . . ?
C35A C37A H37E 109.5 . . ?
H37D C37A H37E 109.5 . . ?
C35A C37A H37F 109.5 . . ?
H37D C37A H37F 109.5 . . ?
H37E C37A H37F 109.5 . . ?

loop_
_geom_bond_atom_site_label_1
_geom_bond_atom_site_label_2
_geom_bond_distance
_geom_bond_site_symmetry_2
_geom_bond_publ_flag
K1 C41 3.0755(18) . ?
K1 C42 3.1125(18) . ?
K1 C40 3.1210(18) . ?
K1 C3 3.1259(18) . ?
K1 C4 3.1802(19) . ?
K1 C2 3.1869(17) . ?
K1 C5 3.2289(18) . ?
K1 C29 3.2326(18) . ?
K1 C43 3.2781(17) . ?
K1 C39 3.2819(17) . ?
K1 C6 3.2981(17) . ?
K1 C1 3.3192(16) . ?
K1 H29A 2.57(2) . ?
K1 H29B 3.05(2) . ?
K1 H66A 2.56(3) . ?
K2 N4 2.7997(18) . ?
K2 N8 2.8046(16) 1_565 ?
K2 C36A 2.872(14) . ?
K2 O3 2.9198(17) . ?
K2 C71 3.123(2) 1_565 ?
K2 C33 3.133(2) . ?
K2 C35A 3.303(16) . ?
K2 C73 3.309(3) 1_565 ?
K2 C69 3.4176(18) 1_565 ?
K2 C72 3.462(2) 1_565 ?
K2 C35 3.479(3) . ?
Si1 O1 1.6302(13) . ?
Si1 N1 1.7186(14) . ?
Si1 C13 1.864(2) . ?
Si1 C14 1.869(2) . ?
Si2 O1 1.6486(13) . ?
Si2 N2 1.7195(15) . ?
Si2 C15 1.863(2) . ?
Si2 C16 1.868(2) . ?
Si3 O2 1.6314(12) . ?
Si3 N5 1.7167(14) . ?
Si3 C51 1.8674(19) . ?
Si3 C50 1.8737(19) . ?
Si4 O2 1.6518(12) . ?
Si4 N6 1.7174(15) . ?
Si4 C52 1.8613(19) . ?
Si4 C53 1.870(2) . ?
Al1 N2 1.8748(15) . ?
Al1 N1 1.9017(15) . ?
Al1 N3 1.9300(15) . ?
Al1 C29 1.9740(18) . ?
Al2 N6 1.8719(15) . ?
Al2 N5 1.9103(14) . ?
Al2 N7 1.9333(15) . ?
Al2 C66 1.9667(18) . ?
O3 C77 1.419(3) . ?
O3 C75 1.422(3) . ?
N1 C1 1.429(2) . ?
N2 C17 1.449(2) . ?
N3 C31 1.370(2) . ?
N3 C32 1.473(2) . ?
N4 C31 1.305(2) . ?
N4 C35 1.477(3) . ?
N4 C35A 1.568(18) . ?
N5 C38 1.430(2) . ?
N6 C54 1.453(2) . ?
N7 C68 1.373(2) . ?
N7 C69 1.473(2) . ?
N8 C68 1.307(2) . ?
N8 C72 1.477(2) . ?
N8 K2 2.8045(16) 1_545 ?
C1 C6 1.424(2) . ?
C1 C2 1.428(2) . ?
C2 C3 1.401(3) . ?
C2 C7 1.519(3) . ?
C3 C4 1.388(3) . ?
C3 H3 0.95 . ?
C4 C5 1.381(3) . ?
C4 H4 0.95 . ?
C5 C6 1.399(3) . ?
C5 H5 0.95 . ?
C6 C10 1.516(3) . ?
C7 C9 1.534(3) . ?
C7 C8 1.536(3) . ?
C7 H7 1 . ?
C8 H8A 0.98 . ?
C8 H8B 0.98 . ?
C8 H8C 0.98 . ?
C9 H9A 0.98 . ?
C9 H9B 0.98 . ?
C9 H9C 0.98 . ?
C10 C11 1.532(3) . ?
C10 C12 1.533(3) . ?
C10 H10 1 . ?
C11 H11A 0.98 . ?
C11 H11B 0.98 . ?
C11 H11C 0.98 . ?
C12 H12A 0.98 . ?
C12 H12B 0.98 . ?
C12 H12C 0.98 . ?
C13 H13A 0.98 . ?
C13 H13B 0.98 . ?
C13 H13C 0.98 . ?
C14 H14A 0.98 . ?
C14 H14B 0.98 . ?
C14 H14C 0.98 . ?
C15 H15A 0.98 . ?
C15 H15B 0.98 . ?
C15 H15C 0.98 . ?
C16 H16A 0.98 . ?
C16 H16B 0.98 . ?
C16 H16C 0.98 . ?
C17 C18 1.418(3) . ?
C17 C22 1.419(3) . ?
C18 C19 1.398(3) . ?
C18 C23 1.517(3) . ?
C19 C20 1.375(3) . ?
C19 H19 0.95 . ?
C20 C21 1.376(3) . ?
C20 H20 0.95 . ?
C21 C22 1.395(3) . ?
C21 H21 0.95 . ?
C22 C26 1.516(3) . ?
C23 C24 1.527(3) . ?
C23 C25 1.535(3) . ?
C23 H23 1 . ?
C24 H24A 0.98 . ?
C24 H24B 0.98 . ?
C24 H24C 0.98 . ?
C25 H25A 0.98 . ?
C25 H25B 0.98 . ?
C25 H25C 0.98 . ?
C26 C28 1.523(3) . ?
C26 C27 1.537(3) . ?
C26 H26 1 . ?
C27 H27A 0.98 . ?
C27 H27B 0.98 . ?
C27 H27C 0.98 . ?
C28 H28A 0.98 . ?
C28 H28B 0.98 . ?
C28 H28C 0.98 . ?
C29 C30 1.533(2) . ?
C29 H29A 0.96(2) . ?
C29 H29B 1.00(2) . ?
C30 C31 1.534(2) . ?
C30 H30A 0.91(3) . ?
C30 H30B 1.00(3) . ?
C32 C34 1.520(3) . ?
C32 C33 1.525(3) . ?
C32 H32 1 . ?
C33 H33A 0.98 . ?
C33 H33B 0.98 . ?
C33 H33C 0.98 . ?
C34 H34A 0.98 . ?
C34 H34B 0.98 . ?
C34 H34C 0.98 . ?
C38 C39 1.422(2) . ?
C38 C43 1.426(2) . ?
C39 C40 1.397(2) . ?
C39 C44 1.518(2) . ?
C40 C41 1.380(3) . ?
C40 H40 0.95 . ?
C41 C42 1.390(3) . ?
C41 H41 0.95 . ?
C42 C43 1.399(2) . ?
C42 H42 0.95 . ?
C43 C47 1.520(2) . ?
C44 C46 1.534(3) . ?
C44 C45 1.535(3) . ?
C44 H44 1 . ?
C45 H45A 0.98 . ?
C45 H45B 0.98 . ?
C45 H45C 0.98 . ?
C46 H46A 0.98 . ?
C46 H46B 0.98 . ?
C46 H46C 0.98 . ?
C47 C48 1.531(3) . ?
C47 C49 1.536(2) . ?
C47 H47 1 . ?
C48 H48A 0.98 . ?
C48 H48B 0.98 . ?
C48 H48C 0.98 . ?
C49 H49A 0.98 . ?
C49 H49B 0.98 . ?
C49 H49C 0.98 . ?
C50 H50A 0.98 . ?
C50 H50B 0.98 . ?
C50 H50C 0.98 . ?
C51 H51A 0.98 . ?
C51 H51B 0.98 . ?
C51 H51C 0.98 . ?
C52 H52A 0.98 . ?
C52 H52B 0.98 . ?
C52 H52C 0.98 . ?
C53 H53A 0.98 . ?
C53 H53B 0.98 . ?
C53 H53C 0.98 . ?
C54 C55 1.418(2) . ?
C54 C59 1.422(2) . ?
C55 C56 1.397(2) . ?
C55 C60 1.520(2) . ?
C56 C57 1.381(3) . ?
C56 H56 0.95 . ?
C57 C58 1.376(3) . ?
C57 H57 0.95 . ?
C58 C59 1.397(3) . ?
C58 H58 0.95 . ?
C59 C63 1.512(3) . ?
C60 C61 1.532(3) . ?
C60 C62 1.533(3) . ?
C60 H60 1 . ?
C61 H61A 0.98 . ?
C61 H61B 0.98 . ?
C61 H61C 0.98 . ?
C62 H62A 0.98 . ?
C62 H62B 0.98 . ?
C62 H62C 0.98 . ?
C63 C65 1.522(4) . ?
C63 C64 1.535(3) . ?
C63 H63 1 . ?
C64 H64A 0.98 . ?
C64 H64B 0.98 . ?
C64 H64C 0.98 . ?
C65 H65A 0.98 . ?
C65 H65B 0.98 . ?
C65 H65C 0.98 . ?
C66 C67 1.531(2) . ?
C66 H66A 1.00(3) . ?
C66 H66B 0.98(3) . ?
C67 C68 1.531(2) . ?
C67 H67A 0.93(2) . ?
C67 H67B 1.00(2) . ?
C69 C70 1.523(3) . ?
C69 C71 1.533(2) . ?
C69 K2 3.4176(18) 1_545 ?
C69 H69 1 . ?
C70 H70A 0.98 . ?
C70 H70B 0.98 . ?
C70 H70C 0.98 . ?
C71 H71A 0.98 . ?
C71 H71B 0.98 . ?
C71 H71C 0.98 . ?
C72 C74 1.525(3) . ?
C72 C73 1.526(3) . ?
C72 K2 3.462(2) 1_545 ?
C72 H72 1 . ?
C73 H73A 0.98 . ?
C73 H73B 0.98 . ?
C73 H73C 0.98 . ?
C74 H74A 0.98 . ?
C74 H74B 0.98 . ?
C74 H74C 0.98 . ?
C75 C76 1.500(4) . ?
C75 H75A 0.99 . ?
C75 H75B 0.99 . ?
C76 H76A 0.98 . ?
C76 H76B 0.98 . ?
C76 H76C 0.98 . ?
C77 C78 1.507(4) . ?
C77 H77A 0.99 . ?
C77 H77B 0.99 . ?
C78 H78A 0.98 . ?
C78 H78B 0.98 . ?
C78 H78C 0.98 . ?
C79 C80 1.371(4) . ?
C79 C84 1.390(4) . ?
C79 C85 1.470(4) . ?
C80 C81 1.397(5) . ?
C80 H80 0.95 . ?
C81 C82 1.351(6) . ?
C81 H81 0.95 . ?
C82 C83 1.410(6) . ?
C82 H82 0.95 . ?
C83 C84 1.362(5) . ?
C83 H83 0.95 . ?
C84 H84 0.95 . ?
C85 H85A 0.98 . ?
C85 H85B 0.98 . ?
C85 H85C 0.98 . ?
C35 C36 1.501(4) . ?
C35 C37 1.547(4) . ?
C35 H35 1 . ?
C36 H36A 0.98 . ?
C36 H36B 0.98 . ?
C36 H36C 0.98 . ?
C37 H37A 0.98 . ?
C37 H37B 0.98 . ?
C37 H37C 0.98 . ?
C35A C36A 1.459(15) . ?
C35A C37A 1.652(16) . ?
C35A H35A 1 . ?
C36A H36D 0.98 . ?
C36A H36E 0.98 . ?
C36A H36F 0.98 . ?
C37A H37D 0.98 . ?
C37A H37E 0.98 . ?
C37A H37F 0.98 . ?
